data_7027026
loop_
_publ_author_name
'Deacon, Glen B.'
'G\"ortler, Bernd'
'Junk, Peter C.'
'Lork, Enno'
'Mews, R\"udiger'
'Petersen, Jan'
'Zemva, Boris'

_publ_section_title
;
 Syntheses and structures of some homoleptic acetonitrile lanthanoid(III)
 complexes
;
_journal_issue 22
_journal_name_full 'Journal of the Chemical Society, Dalton Transactions'
_journal_page_first 3887
_journal_paper_doi 10.1039/a805793a
_journal_year 1998
_chemical_formula_sum 'C24 H36 As3 F18 N12 Sm'
_chemical_formula_weight 1209.76
_chemical_name_systematic
;  
(SAPRS-9)-Nonakis(acetonitril)samarium(III)-hexafluoroarsenat(V)-
acetonitril(1/3)
;
_space_group_IT_number 14
_symmetry_cell_setting monoclinic
_symmetry_space_group_name_Hall '-P 2ybc'
_symmetry_space_group_name_H-M 'P 1 21/c 1'
_atom_sites_solution_hydrogens geom
_atom_sites_solution_primary direct
_atom_sites_solution_secondary difmap
_audit_creation_method SHELXL-93
_cell_angle_alpha 90.00
_cell_angle_beta 103.950(10)
_cell_angle_gamma 90.00
_cell_formula_units_Z 4
_cell_length_a 12.098(2)
_cell_length_b 16.5100(10)
_cell_length_c 23.949(3)
_cell_measurement_reflns_used 29
_cell_measurement_temperature 173(2)
_cell_measurement_theta_max 15.036
_cell_measurement_theta_min 14.022
_cell_volume 4642.4(10)
_computing_cell_refinement 'Siemens XSCANS'
_computing_data_collection 'Siemens XSCANS'
_computing_data_reduction 'Siemens XSCANS'
_computing_molecular_graphics 'Siemens SHELXTL'
_computing_publication_material 'SHELXL-93 (Sheldrick, 1993)'
_computing_structure_refinement 'SHELXL-93 (Sheldrick, 1993)'
_computing_structure_solution 'SHELXS-86 (Sheldrick, 1990)'
_diffrn_ambient_temperature 173(2)
_diffrn_measurement_device 'Siemens P4'
_diffrn_measurement_method '2\q/\w scans'
_diffrn_radiation_monochromator graphite
_diffrn_radiation_source 'normal-focus sealed tube'
_diffrn_radiation_type MoKa
_diffrn_radiation_wavelength 0.71073
_diffrn_reflns_av_R_equivalents 0.0508
_diffrn_reflns_av_sigmaI/netI 0.1286
_diffrn_reflns_limit_h_max 15
_diffrn_reflns_limit_h_min -1
_diffrn_reflns_limit_k_max 21
_diffrn_reflns_limit_k_min -1
_diffrn_reflns_limit_l_max 30
_diffrn_reflns_limit_l_min -31
_diffrn_reflns_number 13029
_diffrn_reflns_theta_max 27.50
_diffrn_reflns_theta_min 2.62
_diffrn_standards_decay_% 'random variation +/-2.0'
_diffrn_standards_interval_count 197
_diffrn_standards_number 3
_exptl_absorpt_coefficient_mu 3.491
_exptl_absorpt_correction_T_max 0.7216
_exptl_absorpt_correction_T_min 0.1666
_exptl_absorpt_correction_type psi-scan
_exptl_crystal_colour Colourless
_exptl_crystal_density_diffrn 1.731
_exptl_crystal_density_method 'not measured'
_exptl_crystal_description plate
_exptl_crystal_F_000 2348
_exptl_crystal_size_max 0.8
_exptl_crystal_size_mid 0.3
_exptl_crystal_size_min 0.1
_refine_diff_density_max .783
_refine_diff_density_min -.700
_refine_diff_density_rms .102
_refine_ls_extinction_coef 0.00017(2)
_refine_ls_extinction_expression Fc^*^=kFc[1+0.001xFc^2^l^3^/sin(2q)]^-1/4^
_refine_ls_extinction_method SHELXL
_refine_ls_goodness_of_fit_all 0.745
_refine_ls_goodness_of_fit_obs 1.028
_refine_ls_hydrogen_treatment refU
_refine_ls_matrix_type full
_refine_ls_number_parameters 573
_refine_ls_number_reflns 10544
_refine_ls_number_restraints 0
_refine_ls_restrained_S_all 0.745
_refine_ls_restrained_S_obs 1.028
_refine_ls_R_factor_all 0.1252
_refine_ls_R_factor_obs 0.0419
_refine_ls_shift/esd_max 0.077
_refine_ls_shift/esd_mean 0.002
_refine_ls_structure_factor_coef Fsqd
_refine_ls_weighting_details 'w=1/[s^2^(Fo^2^)+( 0.0193P)^2^+0.0000P] where P=(Fo^2^+2Fc^2^)/3'
_refine_ls_weighting_scheme calc
_refine_ls_wR_factor_all 0.0949
_refine_ls_wR_factor_obs 0.0786
_reflns_number_observed 4141
_reflns_number_total 10544
_reflns_observed_criterion >2sigma(I)
_cod_data_source_file 805793asup1.cif
_cod_data_source_block pet29
_cod_depositor_comments
;
The following automatic conversions were performed:

'_refine_ls_weighting_scheme' value 'calc w=1/[s^2^(Fo^2^)+(
0.0193P)^2^+0.0000P] where P=(Fo^2^+2Fc^2^)/3' was changed to 'calc'.
New tag '_refine_ls_weighting_details' was created. The value of the
new tag was set to 'w=1/[s^2^(Fo^2^)+( 0.0193P)^2^+0.0000P] where
P=(Fo^2^+2Fc^2^)/3'.

Automatic conversion script
Id: cif_fix_values 3143 2015-03-26 13:38:13Z robertas 
;
_cod_original_sg_symbol_H-M P2(1)/c
_cod_database_code 7027026

loop_
_symmetry_equiv_pos_as_xyz
'x, y, z'
'-x, y+1/2, -z+1/2'
'-x, -y, -z'
'x, -y-1/2, z-1/2'

loop_
_atom_site_aniso_label
_atom_site_aniso_U_11
_atom_site_aniso_U_22
_atom_site_aniso_U_33
_atom_site_aniso_U_23
_atom_site_aniso_U_13
_atom_site_aniso_U_12
Sm1 0.0349(2) 0.03243(15) 0.0336(2) -0.0013(2) 0.00790(13) 0.0014(2)
N1 0.045(3) 0.046(3) 0.057(4) 0.009(3) 0.014(3) 0.002(3)
C1 0.061(5) 0.035(4) 0.052(4) -0.003(3) 0.015(4) 0.006(4)
C10 0.109(7) 0.075(6) 0.054(5) 0.002(4) 0.039(5) -0.020(5)
N2 0.065(4) 0.046(3) 0.039(3) 0.002(2) 0.008(3) -0.002(3)
C2 0.047(4) 0.039(4) 0.051(4) -0.003(3) 0.011(4) -0.006(3)
C20 0.099(7) 0.084(6) 0.051(5) -0.026(4) 0.030(5) -0.020(5)
N3 0.043(3) 0.040(3) 0.053(3) -0.009(2) 0.013(3) 0.003(3)
C3 0.032(4) 0.047(4) 0.048(4) 0.001(3) 0.006(3) 0.004(3)
C30 0.066(6) 0.070(5) 0.081(6) -0.003(4) 0.035(5) 0.018(5)
N4 0.060(4) 0.042(3) 0.042(3) -0.006(2) 0.012(3) 0.002(3)
C4 0.064(5) 0.031(3) 0.042(3) -0.001(3) 0.012(3) -0.012(4)
C40 0.108(7) 0.065(5) 0.060(5) -0.010(4) 0.051(5) 0.004(5)
N5 0.035(3) 0.048(3) 0.059(3) -0.007(2) 0.015(3) 0.000(2)
C5 0.037(4) 0.043(4) 0.055(4) -0.006(3) 0.003(3) -0.002(3)
C50 0.086(6) 0.071(5) 0.091(6) -0.001(4) 0.056(5) -0.014(5)
N6 0.056(4) 0.048(3) 0.050(3) 0.010(3) 0.004(3) -0.008(3)
C6 0.048(4) 0.039(3) 0.041(4) 0.004(3) 0.008(3) 0.002(3)
C60 0.088(6) 0.097(6) 0.041(4) 0.020(4) 0.029(4) 0.010(5)
N7 0.051(3) 0.047(3) 0.038(3) 0.002(2) 0.012(3) 0.016(3)
C7 0.035(4) 0.056(4) 0.034(3) -0.006(3) 0.009(3) -0.002(3)
C70 0.077(6) 0.046(4) 0.074(5) 0.012(4) 0.000(5) 0.020(4)
N8 0.053(4) 0.039(3) 0.054(3) -0.003(3) 0.024(3) -0.010(3)
C8 0.052(4) 0.040(3) 0.056(4) -0.001(3) 0.015(4) 0.006(3)
C80 0.064(6) 0.039(4) 0.092(6) -0.002(4) 0.006(5) -0.013(4)
N9 0.042(3) 0.069(4) 0.043(3) -0.007(3) 0.001(3) -0.013(3)
C9 0.054(4) 0.040(4) 0.050(4) -0.006(3) 0.018(4) -0.008(3)
C90 0.037(4) 0.072(5) 0.076(6) -0.009(4) 0.012(4) 0.006(4)
As1 0.0593(6) 0.0549(5) 0.0566(5) -0.0003(4) 0.0111(5) -0.0022(4)
F1 0.128(5) 0.135(5) 0.101(4) 0.009(3) 0.059(4) 0.006(4)
F2 0.323(11) 0.112(5) 0.132(5) 0.024(4) 0.055(6) 0.103(6)
F3 0.201(7) 0.129(5) 0.084(4) 0.012(3) 0.056(4) 0.031(5)
F4 0.125(6) 0.269(8) 0.131(5) -0.036(6) 0.029(4) -0.094(6)
F5 0.132(6) 0.297(10) 0.223(8) -0.093(7) -0.015(6) -0.112(7)
F6 0.341(11) 0.109(5) 0.107(4) 0.028(4) 0.038(6) 0.089(6)
As2 0.0477(5) 0.0511(5) 0.0482(5) -0.0019(4) 0.0107(4) -0.0009(4)
F7 0.100(4) 0.160(5) 0.080(3) -0.003(3) 0.029(3) 0.000(4)
F8 0.121(4) 0.172(5) 0.070(3) -0.010(4) 0.034(3) -0.015(4)
F9 0.124(5) 0.051(3) 0.179(5) -0.006(3) 0.041(4) -0.002(3)
F10 0.075(4) 0.167(5) 0.095(4) 0.008(4) 0.000(3) 0.009(4)
F11 0.068(3) 0.125(4) 0.117(4) 0.036(3) 0.004(3) 0.028(3)
F12 0.138(5) 0.075(4) 0.202(6) -0.031(4) 0.049(5) -0.038(4)
As3 0.0617(5) 0.0560(4) 0.0608(4) 0.0007(5) 0.0224(4) 0.0048(6)
F13 0.151(6) 0.081(4) 0.205(7) -0.022(4) 0.044(5) -0.031(4)
F14 0.155(6) 0.095(4) 0.183(6) -0.058(4) 0.035(5) -0.032(4)
F15 0.092(10) 0.112(9) 0.119(14) 0.007(9) 0.016(8) 0.040(8)
F16 0.130(14) 0.187(14) 0.088(10) 0.045(10) -0.003(9) 0.053(12)
F17 0.079(10) 0.112(10) 0.119(12) -0.004(8) 0.051(9) 0.023(7)
F18 0.109(13) 0.229(19) 0.118(13) -0.010(13) 0.036(10) 0.035(13)
F19 0.131(14) 0.284(21) 0.095(10) 0.055(11) 0.040(11) 0.058(15)
F20 0.284(31) 0.209(21) 0.077(9) 0.028(11) 0.068(16) -0.018(21)
F21 0.055(7) 0.143(11) 0.197(16) 0.014(13) 0.021(10) 0.048(8)
F22 0.092(11) 0.118(12) 0.265(22) -0.083(15) 0.078(16) -0.005(9)
N100 0.068(5) 0.083(6) 0.177(9) -0.021(6) -0.019(6) -0.002(5)
C101 0.085(7) 0.061(5) 0.094(7) -0.008(5) -0.024(5) 0.005(5)
C102 0.084(7) 0.095(7) 0.101(7) 0.022(6) -0.004(6) 0.005(6)
N110 0.100(8) 0.117(8) 0.259(14) -0.027(8) -0.007(8) 0.019(7)
C111 0.062(7) 0.086(8) 0.185(14) -0.018(8) 0.030(8) -0.006(6)
C112 0.103(9) 0.106(8) 0.099(8) -0.010(6) 0.020(7) 0.014(7)
N120 0.061(4) 0.060(4) 0.090(5) 0.003(4) 0.020(4) -0.007(4)
C121 0.060(5) 0.040(4) 0.066(5) 0.001(3) 0.012(4) 0.013(4)
C122 0.063(6) 0.050(4) 0.079(6) 0.014(4) 0.022(5) 0.003(4)

loop_
_atom_site_label
_atom_site_type_symbol
_atom_site_fract_x
_atom_site_fract_y
_atom_site_fract_z
_atom_site_U_iso_or_equiv
_atom_site_thermal_displace_type
_atom_site_occupancy
_atom_site_calc_flag
_atom_site_refinement_flags
Sm1 Sm 0.31014(3) 0.18071(2) 0.18833(2) 0.03369(9) Uani 1 d .
N1 N 0.4125(4) 0.2773(3) 0.1349(2) 0.0491(14) Uani 1 d .
C1 C 0.4463(6) 0.3056(4) 0.0999(3) 0.049(2) Uani 1 d .
C10 C 0.4849(7) 0.3445(4) 0.0527(3) 0.076(3) Uani 1 d .
H10A H 0.5667(12) 0.3350(29) 0.0578(14) 0.147(7) Uiso 1 calc R
H10B H 0.4703(44) 0.4028(7) 0.0530(15) 0.147(7) Uiso 1 calc R
H10C H 0.4434(36) 0.3214(25) 0.0159(3) 0.147(7) Uiso 1 calc R
N2 N 0.2343(5) 0.1549(3) 0.0818(2) 0.0505(14) Uani 1 d .
C2 C 0.2388(5) 0.1312(3) 0.0383(3) 0.046(2) Uani 1 d .
C20 C 0.2406(7) 0.0995(4) -0.0174(3) 0.076(3) Uani 1 d .
H20A H 0.2100(49) 0.1402(15) -0.0470(4) 0.147(7) Uiso 1 calc R
H20B H 0.1938(43) 0.0504(22) -0.0249(11) 0.147(7) Uiso 1 calc R
H20C H 0.3191(9) 0.0864(34) -0.0184(9) 0.147(7) Uiso 1 calc R
N3 N 0.4651(4) 0.1050(3) 0.1543(2) 0.0451(13) Uani 1 d .
C3 C 0.5388(5) 0.0887(4) 0.1355(3) 0.043(2) Uani 1 d .
C30 C 0.6373(6) 0.0731(4) 0.1122(3) 0.070(2) Uani 1 d .
H30A H 0.6128(9) 0.0683(35) 0.0703(4) 0.147(7) Uiso 1 calc R
H30B H 0.6740(29) 0.0226(19) 0.1284(19) 0.147(7) Uiso 1 calc R
H30C H 0.6915(23) 0.1180(17) 0.1223(21) 0.147(7) Uiso 1 calc R
N4 N 0.2809(5) 0.2804(3) 0.2632(2) 0.0478(14) Uani 1 d .
C4 C 0.2339(6) 0.3163(4) 0.2902(3) 0.046(2) Uani 1 d .
C40 C 0.1647(6) 0.3632(4) 0.3214(3) 0.072(3) Uani 1 d .
H40A H 0.2053(22) 0.4130(17) 0.3365(21) 0.147(7) Uiso 1 calc R
H40B H 0.1510(42) 0.3308(14) 0.3534(15) 0.147(7) Uiso 1 calc R
H40C H 0.0917(21) 0.3772(30) 0.2952(7) 0.147(7) Uiso 1 calc R
N5 N 0.1166(4) 0.1560(3) 0.2059(2) 0.0468(13) Uani 1 d .
C5 C 0.0415(6) 0.1357(4) 0.2248(3) 0.046(2) Uani 1 d .
C50 C -0.0490(7) 0.1061(4) 0.2480(3) 0.077(2) Uani 1 d .
H50A H -0.1194(13) 0.1351(24) 0.2304(18) 0.147(7) Uiso 1 calc R
H50B H -0.0301(23) 0.1147(31) 0.2897(5) 0.147(7) Uiso 1 calc R
H50C H -0.0597(32) 0.0480(8) 0.2398(21) 0.147(7) Uiso 1 calc R
N6 N 0.3388(5) 0.1065(3) 0.2835(2) 0.0525(15) Uani 1 d .
C6 C 0.3450(6) 0.0905(3) 0.3295(3) 0.043(2) Uani 1 d .
C60 C 0.3515(6) 0.0709(5) 0.3894(3) 0.073(2) Uani 1 d .
H60A H 0.3911(45) 0.0191(19) 0.3991(8) 0.147(7) Uiso 1 calc R
H60B H 0.2743(7) 0.0668(35) 0.3954(6) 0.147(7) Uiso 1 calc R
H60C H 0.3933(44) 0.1136(19) 0.4142(3) 0.147(7) Uiso 1 calc R
N7 N 0.1854(4) 0.2998(3) 0.1449(2) 0.0452(13) Uani 1 d .
C7 C 0.1417(5) 0.3601(4) 0.1309(2) 0.0416(15) Uani 1 d .
C70 C 0.0864(6) 0.4370(4) 0.1117(3) 0.069(2) Uani 1 d .
H70A H 0.0782(47) 0.4430(17) 0.0702(6) 0.147(7) Uiso 1 calc R
H70B H 0.1328(26) 0.4816(4) 0.1320(19) 0.147(7) Uiso 1 calc R
H70C H 0.0110(21) 0.4383(15) 0.1200(23) 0.147(7) Uiso 1 calc R
N8 N 0.2496(5) 0.0341(3) 0.1669(2) 0.0469(13) Uani 1 d .
C8 C 0.2020(6) -0.0232(4) 0.1505(3) 0.049(2) Uani 1 d .
C80 C 0.1407(6) -0.0959(4) 0.1264(3) 0.068(2) Uani 1 d .
H80A H 0.0709(26) -0.0806(4) 0.0981(19) 0.147(7) Uiso 1 calc R
H80B H 0.1210(44) -0.1275(18) 0.1573(5) 0.147(7) Uiso 1 calc R
H80C H 0.1889(20) -0.1285(18) 0.1076(22) 0.147(7) Uiso 1 calc R
N9 N 0.5052(5) 0.2081(3) 0.2528(2) 0.053(2) Uani 1 d .
C9 C 0.5924(6) 0.2029(4) 0.2833(3) 0.047(2) Uani 1 d .
C90 C 0.7063(5) 0.1953(4) 0.3234(3) 0.062(2) Uani 1 d .
H90A H 0.7330(22) 0.1393(9) 0.3232(19) 0.147(7) Uiso 1 calc R
H90B H 0.7012(11) 0.2099(34) 0.3623(5) 0.147(7) Uiso 1 calc R
H90C H 0.7600(13) 0.2316(26) 0.3111(14) 0.147(7) Uiso 1 calc R
As1 As 0.55288(8) 0.15836(5) -0.06531(4) 0.0574(2) Uani 1 d .
F1 F 0.5949(5) 0.1495(3) -0.1272(2) 0.116(2) Uani 1 d .
F2 F 0.5063(7) 0.2493(4) -0.0853(3) 0.189(4) Uani 1 d .
F3 F 0.5048(6) 0.1680(3) -0.0045(2) 0.134(2) Uani 1 d .
F4 F 0.4288(6) 0.1192(5) -0.1015(3) 0.175(3) Uani 1 d .
F5 F 0.6726(6) 0.1982(5) -0.0324(3) 0.227(4) Uani 1 d .
F6 F 0.5991(7) 0.0674(3) -0.0454(2) 0.188(4) Uani 1 d .
As2 As 0.07328(7) 0.32861(5) -0.06627(3) 0.0492(2) Uani 1 d .
F7 F 0.0355(4) 0.3297(3) -0.0037(2) 0.112(2) Uani 1 d .
F8 F 0.1135(5) 0.3232(3) -0.1289(2) 0.119(2) Uani 1 d .
F9 F 0.1093(5) 0.4259(3) -0.0582(2) 0.117(2) Uani 1 d .
F10 F -0.0614(4) 0.3553(3) -0.1008(2) 0.116(2) Uani 1 d .
F11 F 0.2078(4) 0.3041(3) -0.0314(2) 0.106(2) Uani 1 d .
F12 F 0.0360(5) 0.2306(3) -0.0723(3) 0.137(2) Uani 1 d .
As3 As 0.81124(9) 0.34518(4) 0.19023(5) 0.0582(2) Uani 1 d .
F13 F 0.8717(5) 0.4340(3) 0.2131(3) 0.145(2) Uani 1 d .
F14 F 0.7506(6) 0.2552(3) 0.1707(3) 0.145(2) Uani 1 d .
F15 F 0.9030(13) 0.2982(10) 0.2428(7) 0.109(5) Uani 0.50 d P
F16 F 0.7151(16) 0.3854(10) 0.1357(6) 0.140(5) Uani 0.50 d P
F17 F 0.7229(12) 0.3598(9) 0.2367(7) 0.099(4) Uani 0.50 d P
F18 F 0.8896(14) 0.3260(12) 0.1450(7) 0.151(6) Uani 0.50 d P
F19 F 0.8033(16) 0.3800(13) 0.1228(6) 0.167(7) Uani 0.50 d P
F20 F 0.8319(23) 0.3154(13) 0.2578(6) 0.186(9) Uani 0.50 d P
F21 F 0.9425(10) 0.3104(9) 0.1889(9) 0.133(5) Uani 0.50 d P
F22 F 0.6839(13) 0.3862(10) 0.1880(11) 0.153(7) Uani 0.50 d P
N100 N 0.0885(7) -0.0421(5) -0.0990(4) 0.118(3) Uani 1 d .
C101 C 0.0806(8) -0.1042(5) -0.0792(4) 0.088(3) Uani 1 d .
C102 C 0.0748(7) -0.1868(5) -0.0582(3) 0.098(3) Uani 1 d .
H10D H 0.0610(48) -0.1852(5) -0.0195(11) 0.147(7) Uiso 1 calc R
H10E H 0.1469(19) -0.2147(12) -0.0568(23) 0.147(7) Uiso 1 calc R
H10F H 0.0125(32) -0.2160(12) -0.0841(14) 0.147(7) Uiso 1 calc R
N110 N 0.6381(8) 0.4807(6) -0.0858(5) 0.167(5) Uani 1 d .
C111 C 0.6947(9) 0.4476(6) -0.0473(6) 0.111(4) Uani 1 d .
C112 C 0.7742(8) 0.3992(5) -0.0055(4) 0.104(3) Uani 1 d .
H11A H 0.7754(39) 0.4182(24) 0.0333(4) 0.147(7) Uiso 1 calc R
H11B H 0.8506(12) 0.4042(28) -0.0124(16) 0.147(7) Uiso 1 calc R
H11C H 0.7505(29) 0.3423(8) -0.0094(18) 0.147(7) Uiso 1 calc R
N120 N 0.7155(5) 0.0022(4) 0.2568(3) 0.070(2) Uani 1 d .
C121 C 0.6291(7) -0.0259(4) 0.2580(3) 0.056(2) Uani 1 d .
C122 C 0.5204(6) -0.0628(4) 0.2586(3) 0.063(2) Uani 1 d .
H12A H 0.4640(14) -0.0203(4) 0.2589(25) 0.147(7) Uiso 1 calc R
H12B H 0.5290(13) -0.0965(28) 0.2930(13) 0.147(7) Uiso 1 calc R
H12C H 0.4948(25) -0.0965(28) 0.2242(13) 0.147(7) Uiso 1 calc R

loop_
_atom_type_symbol
_atom_type_description
_atom_type_scat_dispersion_real
_atom_type_scat_dispersion_imag
_atom_type_scat_source
C C .0033 .0016 'International Tables Vol C Tables 4.2.6.8 and 6.1.1.4'
H H .0000 .0000 'International Tables Vol C Tables 4.2.6.8 and 6.1.1.4'
N N .0061 .0033 'International Tables Vol C Tables 4.2.6.8 and 6.1.1.4'
F F .0171 .0103 'International Tables Vol C Tables 4.2.6.8 and 6.1.1.4'
As As .0499 2.0058 'International Tables Vol C Tables 4.2.6.8 and 6.1.1.4'
Sm Sm -.1638 3.4418 'International Tables Vol C Tables 4.2.6.8 and 6.1.1.4'

loop_
_geom_angle_atom_site_label_1
_geom_angle_atom_site_label_2
_geom_angle_atom_site_label_3
_geom_angle
_geom_angle_publ_flag
N5 Sm1 N4 71.9(2) y
N5 Sm1 N9 134.2(2) y
N4 Sm1 N9 73.7(2) y
N5 Sm1 N2 90.9(2) y
N4 Sm1 N2 138.4(2) y
N9 Sm1 N2 134.7(2) y
N5 Sm1 N6 72.6(2) y
N4 Sm1 N6 71.8(2) y
N9 Sm1 N6 68.4(2) y
N2 Sm1 N6 139.7(2) y
N5 Sm1 N7 73.1(2) y
N4 Sm1 N7 67.34(15) y
N9 Sm1 N7 119.1(2) y
N2 Sm1 N7 71.5(2) y
N6 Sm1 N7 132.8(2) y
N5 Sm1 N1 140.6(2) y
N4 Sm1 N1 96.7(2) y
N9 Sm1 N1 72.5(2) y
N2 Sm1 N1 72.6(2) y
N6 Sm1 N1 140.9(2) y
N7 Sm1 N1 67.9(2) y
N5 Sm1 N3 139.7(2) y
N4 Sm1 N3 142.1(2) y
N9 Sm1 N3 68.4(2) y
N2 Sm1 N3 73.2(2) y
N6 Sm1 N3 95.7(2) y
N7 Sm1 N3 131.2(2) y
N1 Sm1 N3 70.2(2) y
N5 Sm1 N8 69.2(2) y
N4 Sm1 N8 132.9(2) y
N9 Sm1 N8 118.3(2) y
N2 Sm1 N8 67.7(2) y
N6 Sm1 N8 72.1(2) y
N7 Sm1 N8 122.6(2) y
N1 Sm1 N8 130.2(2) y
N3 Sm1 N8 70.5(2) y
C1 N1 Sm1 161.4(5) y
N1 C1 C10 177.1(8) y
C2 N2 Sm1 154.8(6) y
N2 C2 C20 177.9(7) y
C3 N3 Sm1 164.2(5) y
N3 C3 C30 176.1(7) y
C4 N4 Sm1 158.2(5) y
N4 C4 C40 175.4(7) y
C5 N5 Sm1 164.6(5) y
N5 C5 C50 176.7(7) y
C6 N6 Sm1 164.2(5) y
N6 C6 C60 178.8(7) y
C7 N7 Sm1 169.7(5) y
N7 C7 C70 178.8(7) y
C8 N8 Sm1 165.0(5) y
N8 C8 C80 177.1(7) y
C9 N9 Sm1 165.2(5) y
N9 C9 C90 179.4(7) y
F5 As1 F2 88.5(4) ?
F5 As1 F6 91.6(4) ?
F2 As1 F6 179.8(4) ?
F5 As1 F4 177.9(4) ?
F2 As1 F4 90.0(4) ?
F6 As1 F4 89.8(4) ?
F5 As1 F1 92.2(4) ?
F2 As1 F1 88.7(3) ?
F6 As1 F1 91.3(3) ?
F4 As1 F1 86.2(3) ?
F5 As1 F3 89.7(4) ?
F2 As1 F3 90.0(3) ?
F6 As1 F3 90.0(3) ?
F4 As1 F3 91.8(3) ?
F1 As1 F3 177.6(3) ?
F9 As2 F7 90.3(3) ?
F9 As2 F12 178.1(3) ?
F7 As2 F12 87.8(3) ?
F9 As2 F8 91.8(3) ?
F7 As2 F8 177.5(3) ?
F12 As2 F8 90.1(3) ?
F9 As2 F11 88.8(3) ?
F7 As2 F11 89.9(2) ?
F12 As2 F11 91.1(3) ?
F8 As2 F11 88.7(2) ?
F9 As2 F10 90.0(3) ?
F7 As2 F10 89.8(3) ?
F12 As2 F10 90.1(3) ?
F8 As2 F10 91.6(2) ?
F11 As2 F10 178.8(3) ?
F18 As3 F15 91.3(7) ?
F18 As3 F16 87.9(8) ?
F16 As3 F15 175.6(8) ?
F18 As3 F13 96.2(7) ?
F15 As3 F13 90.1(6) ?
F16 As3 F13 94.3(6) ?
F18 As3 F14 85.9(7) ?
F15 As3 F14 88.0(6) ?
F16 As3 F14 87.6(6) ?
F13 As3 F14 177.2(3) ?
F18 As3 F17 176.2(8) ?
F15 As3 F17 88.9(6) ?
F16 As3 F17 91.5(7) ?
F13 As3 F17 87.5(5) ?
F14 As3 F17 90.4(5) ?
N100 C101 C102 174.6(12) ?
N110 C111 C112 170.6(15) ?
N120 C121 C122 178.7(8) ?

loop_
_geom_bond_atom_site_label_1
_geom_bond_atom_site_label_2
_geom_bond_distance
_geom_bond_publ_flag
Sm1 N5 2.510(5) y
Sm1 N4 2.521(5) y
Sm1 N9 2.530(5) y
Sm1 N2 2.530(5) y
Sm1 N6 2.537(5) y
Sm1 N7 2.543(5) y
Sm1 N1 2.545(5) y
Sm1 N3 2.545(5) y
Sm1 N8 2.546(5) y
N1 C1 1.120(7) y
C1 C10 1.470(9) ?
N2 C2 1.127(7) y
C2 C20 1.439(8) ?
N3 C3 1.123(7) y
C3 C30 1.456(9) ?
N4 C4 1.126(7) y
C4 C40 1.470(9) ?
N5 C5 1.158(8) y
C5 C50 1.428(9) ?
N6 C6 1.117(7) y
C6 C60 1.456(8) ?
N7 C7 1.140(7) y
C7 C70 1.458(8) ?
N8 C8 1.127(7) y
C8 C80 1.455(8) ?
N9 C9 1.132(7) y
C9 C90 1.483(8) ?
As1 F5 1.613(6) ?
As1 F2 1.634(5) ?
As1 F6 1.634(5) ?
As1 F4 1.672(6) ?
As1 F1 1.685(5) ?
As1 F3 1.701(5) ?
As2 F9 1.663(4) ?
As2 F7 1.668(5) ?
As2 F12 1.677(5) ?
As2 F8 1.688(5) ?
As2 F11 1.690(4) ?
As2 F10 1.698(5) ?
As3 F18 1.633(14) ?
As3 F20 1.653(14) ?
As3 F15 1.656(13) ?
As3 F16 1.664(12) ?
As3 F13 1.671(5) ?
As3 F22 1.672(14) ?
As3 F14 1.672(5) ?
As3 F19 1.696(14) ?
As3 F21 1.697(11) ?
As3 F17 1.736(13) ?
N100 C101 1.143(11) ?
C101 C102 1.462(10) ?
N110 C111 1.146(13) ?
C111 C112 1.449(12) ?
N120 C121 1.151(8) ?
C121 C122 1.452(9) ?
